data_7107567
loop_
_publ_author_name
'Zheng Yan'
'Mian Li'
'Hui-Ling Gao'
'Xiao-Chun Huang'
'Dan Li'

_publ_section_title
;
 High-spin versus spin-crossover versus low-spin: symmetry intervention in
 cooperativity in a 3D polymorphic iron(II)-tetrazole system
;
_journal_name_full Chem.Commun.
_journal_page_first 3960
_journal_paper_doi 10.1039/c2cc18140a
_journal_volume 48
_journal_year 2012
_chemical_formula_moiety 'C12 H7 Fe N12'
_chemical_formula_sum 'C12 H7 Fe N12'
_chemical_formula_weight 375.15
_chemical_name_systematic
;
?
;
_space_group_IT_number 70
_symmetry_cell_setting orthorhombic
_symmetry_space_group_name_Hall '-F 2uv 2vw'
_symmetry_space_group_name_H-M 'F d d d :2'
_atom_sites_solution_hydrogens geom
_atom_sites_solution_primary direct
_atom_sites_solution_secondary difmap
_audit_creation_method SHELXL-97
_cell_angle_alpha 90.00
_cell_angle_beta 90.00
_cell_angle_gamma 90.00
_cell_formula_units_Z 16
_cell_length_a 7.8304(16)
_cell_length_b 26.310(5)
_cell_length_c 30.543(6)
_cell_measurement_reflns_used 2381
_cell_measurement_temperature 293(2)
_cell_measurement_theta_max 26.384
_cell_measurement_theta_min 2.668
_cell_volume 6292(2)
_computing_cell_refinement 'Bruker SMART (Bruker, 2002)'
_computing_data_collection 'Bruker SMART (Bruker, 2002)'
_computing_data_reduction 'Bruker SAINT (Bruker, 2002)'
_computing_molecular_graphics XP
_computing_publication_material XCIF
_computing_structure_refinement 'SHELXL-97 (Sheldrick, 1997)'
_computing_structure_solution 'SHELXS-97 (Sheldrick, 1997)'
_diffrn_ambient_temperature 293(2)
_diffrn_measured_fraction_theta_full 0.991
_diffrn_measured_fraction_theta_max 0.991
_diffrn_measurement_device_type 'Bruker Smart Apex CCD area detector'
_diffrn_measurement_method 'phi and omega scans'
_diffrn_radiation_monochromator graphite
_diffrn_radiation_source 'fine-focus sealed tube'
_diffrn_radiation_type MoK\a
_diffrn_radiation_wavelength 0.71073
_diffrn_reflns_av_R_equivalents 0.0339
_diffrn_reflns_av_sigmaI/netI 0.0253
_diffrn_reflns_limit_h_max 9
_diffrn_reflns_limit_h_min -9
_diffrn_reflns_limit_k_max 28
_diffrn_reflns_limit_k_min -31
_diffrn_reflns_limit_l_max 36
_diffrn_reflns_limit_l_min -36
_diffrn_reflns_number 8307
_diffrn_reflns_theta_full 25.00
_diffrn_reflns_theta_max 25.00
_diffrn_reflns_theta_min 2.67
_exptl_absorpt_coefficient_mu 0.983
_exptl_absorpt_correction_T_max 0.8054
_exptl_absorpt_correction_T_min 0.7635
_exptl_absorpt_correction_type multi-scan
_exptl_absorpt_process_details 'SADABS (Sheldrick, 1996)'
_exptl_crystal_colour colourless
_exptl_crystal_density_diffrn 1.584
_exptl_crystal_density_method 'not measured'
_exptl_crystal_description polyhedron
_exptl_crystal_F_000 3024
_exptl_crystal_size_max 0.29
_exptl_crystal_size_mid 0.26
_exptl_crystal_size_min 0.23
_platon_squeeze_details
;
;
_refine_diff_density_max 0.464
_refine_diff_density_min -0.272
_refine_diff_density_rms 0.068
_refine_ls_extinction_method none
_refine_ls_goodness_of_fit_ref 1.092
_refine_ls_hydrogen_treatment constr
_refine_ls_matrix_type full
_refine_ls_number_parameters 124
_refine_ls_number_reflns 1401
_refine_ls_number_restraints 0
_refine_ls_restrained_S_all 1.092
_refine_ls_R_factor_all 0.0372
_refine_ls_R_factor_gt 0.0336
_refine_ls_shift/su_max 0.000
_refine_ls_shift/su_mean 0.000
_refine_ls_structure_factor_coef Fsqd
_refine_ls_weighting_details 'calc w=1/[\s^2^(Fo^2^)+(0.0522P)^2^+17.7185P] where P=(Fo^2^+2Fc^2^)/3'
_refine_ls_weighting_scheme calc
_refine_ls_wR_factor_gt 0.0917
_refine_ls_wR_factor_ref 0.0940
_reflns_number_gt 1260
_reflns_number_total 1401
_reflns_threshold_expression >2sigma(I)
_cod_data_source_file c2cc18140a.txt
_cod_data_source_block complex_1
_cod_original_sg_symbol_Hall -F2uv2vw
_cod_original_sg_symbol_H-M Fddd
_cod_database_code 7107567

loop_
_symmetry_equiv_pos_as_xyz
'x, y, z'
'-x+3/4, -y+3/4, z'
'-x+3/4, y, -z+3/4'
'x, -y+3/4, -z+3/4'
'x, y+1/2, z+1/2'
'-x+3/4, -y+5/4, z+1/2'
'-x+3/4, y+1/2, -z+5/4'
'x, -y+5/4, -z+5/4'
'x+1/2, y, z+1/2'
'-x+5/4, -y+3/4, z+1/2'
'-x+5/4, y, -z+5/4'
'x+1/2, -y+3/4, -z+5/4'
'x+1/2, y+1/2, z'
'-x+5/4, -y+5/4, z'
'-x+5/4, y+1/2, -z+3/4'
'x+1/2, -y+5/4, -z+3/4'
'-x, -y, -z'
'x-3/4, y-3/4, -z'
'x-3/4, -y, z-3/4'
'-x, y-3/4, z-3/4'
'-x, -y+1/2, -z+1/2'
'x-3/4, y-1/4, -z+1/2'
'x-3/4, -y+1/2, z-1/4'
'-x, y-1/4, z-1/4'
'-x+1/2, -y, -z+1/2'
'x-1/4, y-3/4, -z+1/2'
'x-1/4, -y, z-1/4'
'-x+1/2, y-3/4, z-1/4'
'-x+1/2, -y+1/2, -z'
'x-1/4, y-1/4, -z'
'x-1/4, -y+1/2, z-3/4'
'-x+1/2, y-1/4, z-3/4'

loop_
_atom_site_label
_atom_site_type_symbol
_atom_site_fract_x
_atom_site_fract_y
_atom_site_fract_z
_atom_site_U_iso_or_equiv
_atom_site_adp_type
_atom_site_occupancy
_atom_site_symmetry_multiplicity
_atom_site_calc_flag
_atom_site_refinement_flags
Fe1 Fe 0.3750 0.3750 0.118112(14) 0.01491(19) Uani 1 2 d S
C1 C 0.6250 0.51630(13) 0.1250 0.0238(8) Uani 1 2 d S
C2 C 0.6250 0.57255(13) 0.1250 0.0286(8) Uani 1 2 d S
C3 C 0.4916(8) 0.59887(19) 0.1068(3) 0.0417(15) Uani 0.50 1 d P
H3A H 0.3976 0.5808 0.0939 0.050 Uiso 0.50 1 d PR
C4 C 0.4930(8) 0.6516(2) 0.1067(3) 0.0444(16) Uani 0.50 1 d P
H4A H 0.3999 0.6699 0.0937 0.053 Uiso 0.50 1 d PR
C5 C 0.5360(3) 0.29842(9) 0.04028(8) 0.0229(5) Uani 1 1 d .
C6 C 0.3861(3) 0.27426(10) 0.02046(8) 0.0254(6) Uani 1 1 d .
C7 C 0.3917(3) 0.22217(11) 0.01237(10) 0.0314(6) Uani 1 1 d .
H7A H 0.4868 0.2034 0.0209 0.038 Uiso 1 1 d R
C8 C 0.2430(3) 0.30166(10) 0.00806(9) 0.0320(6) Uani 1 1 d .
H8A H 0.2379 0.3364 0.0136 0.038 Uiso 1 1 d R
N1 N 0.5420(2) 0.44004(7) 0.12151(6) 0.0190(4) Uani 1 1 d .
N2 N 0.4855(3) 0.48757(7) 0.11937(7) 0.0258(5) Uani 1 1 d .
N3 N 0.5455(2) 0.33339(7) 0.07170(6) 0.0182(4) Uani 1 1 d .
N4 N 0.7165(2) 0.34061(7) 0.07816(6) 0.0188(4) Uani 1 1 d .
N5 N 0.8044(3) 0.31237(8) 0.05190(7) 0.0303(5) Uani 1 1 d .
N6 N 0.6940(3) 0.28553(9) 0.02784(7) 0.0313(5) Uani 1 1 d .
H6A H 0.7212 0.2628 0.0070 0.038 Uiso 0.50 1 d PR

loop_
_atom_site_aniso_label
_atom_site_aniso_U_11
_atom_site_aniso_U_22
_atom_site_aniso_U_33
_atom_site_aniso_U_23
_atom_site_aniso_U_13
_atom_site_aniso_U_12
Fe1 0.0136(3) 0.0119(3) 0.0192(3) 0.000 0.000 -0.00016(16)
C1 0.0216(18) 0.0147(18) 0.0351(19) 0.000 0.0004(14) 0.000
C2 0.026(2) 0.0123(17) 0.048(2) 0.000 -0.0022(16) 0.000
C3 0.034(3) 0.014(3) 0.077(5) -0.006(3) -0.019(3) -0.002(2)
C4 0.038(4) 0.017(3) 0.078(5) 0.000(3) -0.016(3) 0.003(2)
C5 0.0171(12) 0.0261(13) 0.0255(13) -0.0069(10) -0.0004(10) -0.0007(10)
C6 0.0176(13) 0.0305(14) 0.0280(13) -0.0114(11) 0.0002(10) -0.0035(10)
C7 0.0207(13) 0.0308(15) 0.0426(16) -0.0120(12) -0.0064(11) 0.0026(10)
C8 0.0226(14) 0.0263(14) 0.0470(17) -0.0151(12) -0.0045(12) 0.0002(11)
N1 0.0147(9) 0.0122(10) 0.0301(11) 0.0007(8) -0.0002(8) 0.0004(8)
N2 0.0210(11) 0.0142(10) 0.0423(13) 0.0021(9) -0.0023(9) 0.0002(8)
N3 0.0146(10) 0.0171(10) 0.0229(10) -0.0035(8) 0.0003(8) -0.0019(7)
N4 0.0128(10) 0.0212(10) 0.0226(10) -0.0065(8) 0.0001(8) -0.0022(8)
N5 0.0195(11) 0.0398(13) 0.0316(12) -0.0194(10) 0.0010(9) -0.0036(10)
N6 0.0178(11) 0.0408(13) 0.0353(12) -0.0239(10) 0.0003(9) -0.0011(10)

loop_
_atom_type_symbol
_atom_type_description
_atom_type_scat_dispersion_real
_atom_type_scat_dispersion_imag
_atom_type_scat_source
C C 0.0033 0.0016 'International Tables Vol C Tables 4.2.6.8 and 6.1.1.4'
H H 0.0000 0.0000 'International Tables Vol C Tables 4.2.6.8 and 6.1.1.4'
N N 0.0061 0.0033 'International Tables Vol C Tables 4.2.6.8 and 6.1.1.4'
Fe Fe 0.3463 0.8444 'International Tables Vol C Tables 4.2.6.8 and 6.1.1.4'

loop_
_geom_angle_atom_site_label_1
_geom_angle_atom_site_label_2
_geom_angle_atom_site_label_3
_geom_angle
_geom_angle_site_symmetry_1
_geom_angle_site_symmetry_3
N1 Fe1 N1 174.48(10) 2 .
N1 Fe1 N3 93.27(7) 2 2
N1 Fe1 N3 90.24(7) . 2
N1 Fe1 N3 90.24(7) 2 .
N1 Fe1 N3 93.27(7) . .
N3 Fe1 N3 101.24(10) 2 .
N1 Fe1 N4 87.10(7) 2 12_454
N1 Fe1 N4 88.87(7) . 12_454
N3 Fe1 N4 86.33(7) 2 12_454
N3 Fe1 N4 172.12(7) . 12_454
N1 Fe1 N4 88.87(7) 2 11_554
N1 Fe1 N4 87.10(7) . 11_554
N3 Fe1 N4 172.12(7) 2 11_554
N3 Fe1 N4 86.33(7) . 11_554
N4 Fe1 N4 86.20(10) 12_454 11_554
N2 C1 N2 111.3(3) . 11_554
N2 C1 C2 124.35(15) . .
N2 C1 C2 124.35(15) 11_554 .
C4 C2 C4 119.8(6) 8_554 14
C3 C2 C3 119.4(5) 11_554 .
C4 C2 C1 120.1(3) 8_554 .
C4 C2 C1 120.1(3) 14 .
C3 C2 C1 120.3(3) 11_554 .
C3 C2 C1 120.3(3) . .
C2 C3 C4 119.9(5) . .
C4 C3 H3A 114.2 8_554 .
C2 C3 H3A 120.0 . .
C4 C3 H3A 120.1 . .
C2 C4 C3 120.5(5) 14 .
C3 C4 H4A 114.5 8_554 .
C2 C4 H4A 119.9 14 .
C3 C4 H4A 119.7 . .
N3 C5 N6 109.1(2) . .
N3 C5 C6 130.0(2) . .
N6 C5 C6 120.9(2) . .
C8 C6 C7 119.3(2) . .
C8 C6 C5 122.4(2) . .
C7 C6 C5 118.3(2) . .
C8 C7 C6 120.3(2) 29 .
C8 C7 H7A 119.9 29 .
C6 C7 H7A 119.9 . .
C7 C8 C6 120.5(2) 29 .
C7 C8 H8A 119.8 29 .
C6 C8 H8A 119.7 . .
N1 N1 N2 109.69(12) 11_554 .
N1 N1 Fe1 127.32(5) 11_554 .
N2 N1 Fe1 122.86(15) . .
N1 N2 C1 104.7(2) . .
C5 N3 N4 104.78(18) . .
C5 N3 Fe1 139.67(16) . .
N4 N3 Fe1 115.21(13) . .
N5 N4 N3 110.64(17) . .
N5 N4 Fe1 112.99(14) . 11_554
N3 N4 Fe1 134.61(14) . 11_554
N4 N5 N6 107.49(19) . .
N5 N6 C5 107.96(19) . .
N5 N6 H6A 126.0 . .
C5 N6 H6A 126.0 . .

loop_
_geom_bond_atom_site_label_1
_geom_bond_atom_site_label_2
_geom_bond_distance
_geom_bond_site_symmetry_2
Fe1 N1 2.1563(19) 2
Fe1 N1 2.1563(19) .
Fe1 N3 2.2340(19) 2
Fe1 N3 2.2340(19) .
Fe1 N4 2.2477(18) 12_454
Fe1 N4 2.2477(19) 11_554
C1 N2 1.340(3) .
C1 N2 1.340(3) 11_554
C1 C2 1.480(5) .
C2 C4 1.358(6) 8_554
C2 C4 1.358(6) 14
C2 C3 1.372(6) 11_554
C2 C3 1.372(6) .
C3 C4 1.387(7) .
C3 H3A 0.9600 .
C4 C2 1.358(6) 14
C4 H4A 0.9602 .
C5 N3 1.332(3) .
C5 N6 1.338(3) .
C5 C6 1.465(3) .
C6 C8 1.385(4) .
C6 C7 1.393(4) .
C7 C8 1.377(4) 29
C7 H7A 0.9301 .
C8 C7 1.377(4) 29
C8 H8A 0.9299 .
N1 N1 1.317(4) 11_554
N1 N2 1.328(3) .
N3 N4 1.367(3) .
N4 N5 1.292(3) .
N4 Fe1 2.2477(18) 11_554
N5 N6 1.336(3) .
N6 H6A 0.8999 .

loop_
_geom_torsion_atom_site_label_1
_geom_torsion_atom_site_label_2
_geom_torsion_atom_site_label_3
_geom_torsion_atom_site_label_4
_geom_torsion
_geom_torsion_site_symmetry_1
_geom_torsion_site_symmetry_4
N2 C1 C2 C4 37.3(4) . 8_554
N2 C1 C2 C4 -142.7(4) 11_554 8_554
N2 C1 C2 C4 -142.7(4) . 14
N2 C1 C2 C4 37.3(4) 11_554 14
N2 C1 C2 C3 160.9(4) . 11_554
N2 C1 C2 C3 -19.1(4) 11_554 11_554
N2 C1 C2 C3 -19.1(4) . .
N2 C1 C2 C3 160.9(4) 11_554 .
C4 C2 C3 C4 -122.1(6) 14 8_554
C3 C2 C3 C4 -75.2(4) 11_554 8_554
C1 C2 C3 C4 104.8(4) . 8_554
C4 C2 C3 C4 75.4(8) 8_554 .
C4 C2 C3 C4 -46.7(7) 14 .
C3 C2 C3 C4 0.3(6) 11_554 .
C1 C2 C3 C4 -179.7(6) . .
C4 C2 C3 C3 41.0(5) 8_554 8_554
C4 C2 C3 C3 -81.0(5) 14 8_554
C3 C2 C3 C3 -34.1(2) 11_554 8_554
C1 C2 C3 C3 145.9(2) . 8_554
C4 C3 C4 C3 -1.1(9) 8_554 8_554
C2 C3 C4 C3 -62.6(9) . 8_554
C4 C3 C4 C2 61.0(10) 8_554 14
C2 C3 C4 C2 -0.5(12) . 14
C3 C3 C4 C2 62.1(6) 8_554 14
C2 C3 C4 C4 -61.5(6) . 8_554
C3 C3 C4 C4 1.1(9) 8_554 8_554
N3 C5 C6 C8 44.6(4) . .
N6 C5 C6 C8 -136.7(3) . .
N3 C5 C6 C7 -137.9(3) . .
N6 C5 C6 C7 40.7(4) . .
C8 C6 C7 C8 0.6(5) . 29
C5 C6 C7 C8 -176.9(3) . 29
C7 C6 C8 C7 -0.6(5) . 29
C5 C6 C8 C7 176.8(3) . 29
N1 Fe1 N1 N1 80.4(2) 2 11_554
N3 Fe1 N1 N1 -150.2(3) 2 11_554
N3 Fe1 N1 N1 -48.9(3) . 11_554
N4 Fe1 N1 N1 123.5(3) 12_454 11_554
N4 Fe1 N1 N1 37.2(3) 11_554 11_554
N1 Fe1 N1 N2 -95.16(17) 2 .
N3 Fe1 N1 N2 34.26(18) 2 .
N3 Fe1 N1 N2 135.53(17) . .
N4 Fe1 N1 N2 -52.06(18) 12_454 .
N4 Fe1 N1 N2 -138.32(18) 11_554 .
N1 N1 N2 C1 0.5(3) 11_554 .
Fe1 N1 N2 C1 176.74(11) . .
N2 C1 N2 N1 -0.18(10) 11_554 .
C2 C1 N2 N1 179.82(10) . .
N6 C5 N3 N4 -0.8(3) . .
C6 C5 N3 N4 178.0(2) . .
N6 C5 N3 Fe1 -173.25(18) . .
C6 C5 N3 Fe1 5.5(4) . .
N1 Fe1 N3 C5 31.7(3) 2 .
N1 Fe1 N3 C5 -152.6(3) . .
N3 Fe1 N3 C5 -61.7(2) 2 .
N4 Fe1 N3 C5 101.8(5) 12_454 .
N4 Fe1 N3 C5 120.5(3) 11_554 .
N1 Fe1 N3 N4 -140.28(15) 2 .
N1 Fe1 N3 N4 35.45(15) . .
N3 Fe1 N3 N4 126.34(16) 2 .
N4 Fe1 N3 N4 -70.1(5) 12_454 .
N4 Fe1 N3 N4 -51.43(13) 11_554 .
C5 N3 N4 N5 0.8(3) . .
Fe1 N3 N4 N5 175.47(16) . .
C5 N3 N4 Fe1 -162.42(17) . 11_554
Fe1 N3 N4 Fe1 12.2(2) . 11_554
N3 N4 N5 N6 -0.6(3) . .
Fe1 N4 N5 N6 166.56(16) 11_554 .
N4 N5 N6 C5 0.1(3) . .
N3 C5 N6 N5 0.5(3) . .
C6 C5 N6 N5 -178.4(2) . .

loop_
_platon_squeeze_void_nr
_platon_squeeze_void_average_x
_platon_squeeze_void_average_y
_platon_squeeze_void_average_z
_platon_squeeze_void_volume
_platon_squeeze_void_count_electrons
_platon_squeeze_void_content
1 0.125 0.125 0.125 129 35 ' '
2 0.375 -0.125 0.375 129 35 ' '
3 0.625 0.125 0.625 129 35 ' '
4 0.875 -0.125 0.875 129 35 ' '
5 0.875 0.375 0.375 129 35 ' '
6 0.375 0.375 0.875 129 35 ' '
7 0.625 0.625 0.125 129 35 ' '
8 0.125 0.625 0.625 129 35 ' '
